data_4114885
loop_
_publ_author_name
'Timothy J. Boyle'
'Judith M. Segall'
'Todd M. Alam'
'Mark A. Rodriguez'
'Jessica M. Santana'

_publ_section_title
;
 Chemistry of a Novel Family of Tridentate Alkoxy Tin(II) Clusters
;
_journal_name_full 'Journal of the American Chemical Society'
_journal_page_first 6904
_journal_page_last 6913
_journal_paper_doi 10.1021/ja0202309
_journal_volume 124
_journal_year 2002
_chemical_formula_sum 'C34 H52 O8 Sn4'
_chemical_formula_weight 1063.52
_chemical_name_common Sn4(THME)2(DIP)2
_chemical_name_systematic
; 
 ? 
;
_space_group_IT_number 61
_symmetry_cell_setting orthorhombic
_symmetry_space_group_name_Hall '-P 2ac 2ab'
_symmetry_space_group_name_H-M 'P b c a'
_atom_sites_solution_hydrogens geom
_atom_sites_solution_primary direct
_atom_sites_solution_secondary difmap
_audit_creation_method SHELXL-97
_cell_angle_alpha 90.00
_cell_angle_beta 90.00
_cell_angle_gamma 90.00
_cell_formula_units_Z 8
_cell_length_a 16.066(4)
_cell_length_b 17.328(4)
_cell_length_c 28.081(6)
_cell_measurement_temperature 168(2)
_cell_volume 7818(3)
_computing_cell_refinement 'Bruker SMART'
_computing_data_collection 'Bruker SMART'
_computing_data_reduction 'Bruker SHELXTL'
_computing_molecular_graphics 'Bruker SHELXTL'
_computing_publication_material 'Bruker SHELXTL'
_computing_structure_refinement 'SHELXL-97 (Sheldrick, 1997)'
_computing_structure_solution 'SHELXS-97 (Sheldrick, 1990)'
_diffrn_ambient_temperature 168(2)
_diffrn_measured_fraction_theta_full 0.998
_diffrn_measured_fraction_theta_max 0.998
_diffrn_measurement_device_type 'CCD area detector'
_diffrn_measurement_method 'phi and omega scans'
_diffrn_radiation_monochromator graphite
_diffrn_radiation_source 'fine-focus sealed tube'
_diffrn_radiation_type MoK\a
_diffrn_radiation_wavelength 0.71073
_diffrn_reflns_av_R_equivalents 0.1157
_diffrn_reflns_av_sigmaI/netI 0.1037
_diffrn_reflns_limit_h_max 15
_diffrn_reflns_limit_h_min -17
_diffrn_reflns_limit_k_max 19
_diffrn_reflns_limit_k_min -12
_diffrn_reflns_limit_l_max 27
_diffrn_reflns_limit_l_min -31
_diffrn_reflns_number 34312
_diffrn_reflns_theta_full 23.29
_diffrn_reflns_theta_max 23.29
_diffrn_reflns_theta_min 1.45
_exptl_absorpt_coefficient_mu 2.571
_exptl_absorpt_correction_type SADABS
_exptl_crystal_colour colorless
_exptl_crystal_density_diffrn 1.807
_exptl_crystal_description Cube
_exptl_crystal_F_000 4160
_exptl_crystal_size_max 0.2
_exptl_crystal_size_min 0.2
_refine_diff_density_max 0.823
_refine_diff_density_min -0.582
_refine_diff_density_rms 0.126
_refine_ls_extinction_method none
_refine_ls_goodness_of_fit_ref 0.825
_refine_ls_hydrogen_treatment mixed
_refine_ls_matrix_type full
_refine_ls_number_parameters 425
_refine_ls_number_reflns 5623
_refine_ls_number_restraints 0
_refine_ls_restrained_S_all 0.825
_refine_ls_R_factor_all 0.0909
_refine_ls_R_factor_gt 0.0384
_refine_ls_shift/su_max 0.025
_refine_ls_shift/su_mean 0.004
_refine_ls_structure_factor_coef Fsqd
_refine_ls_weighting_details 'calc w=1/[\s^2^(Fo^2^)+(0.0179P)^2^+0.0000P] where P=(Fo^2^+2Fc^2^)/3'
_refine_ls_weighting_scheme calc
_refine_ls_wR_factor_gt 0.0593
_refine_ls_wR_factor_ref 0.0683
_reflns_number_gt 3258
_reflns_number_total 5623
_reflns_threshold_expression >2sigma(I)
_cod_data_source_file ja0202309_14.cif
_cod_data_source_block jude037s_structure_11_DIP
_cod_database_code 4114885

loop_
_symmetry_equiv_pos_as_xyz
'x, y, z'
'-x+1/2, -y, z+1/2'
'-x, y+1/2, -z+1/2'
'x+1/2, -y+1/2, -z'
'-x, -y, -z'
'x-1/2, y, -z-1/2'
'x, -y-1/2, z-1/2'
'-x-1/2, y-1/2, z'

loop_
_atom_site_label
_atom_site_type_symbol
_atom_site_fract_x
_atom_site_fract_y
_atom_site_fract_z
_atom_site_U_iso_or_equiv
_atom_site_adp_type
_atom_site_occupancy
_atom_site_symmetry_multiplicity
_atom_site_calc_flag
_atom_site_refinement_flags
Sn1 Sn 0.39574(4) 0.22205(3) 0.329702(19) 0.02774(16) Uani 1 1 d .
Sn2 Sn 0.34527(4) 0.42160(3) 0.32734(2) 0.03192(17) Uani 1 1 d .
Sn3 Sn 0.50809(4) 0.45992(3) 0.40802(2) 0.02846(17) Uani 1 1 d .
Sn4 Sn 0.56474(4) 0.25697(3) 0.411639(19) 0.02386(15) Uani 1 1 d .
O1 O 0.5390(3) 0.1954(3) 0.33953(17) 0.0276(15) Uani 1 1 d .
O2 O 0.4276(3) 0.3313(3) 0.30094(18) 0.0331(15) Uani 1 1 d .
O3 O 0.4652(3) 0.4820(3) 0.33522(18) 0.0297(14) Uani 1 1 d .
O4 O 0.5597(3) 0.3595(3) 0.37016(17) 0.0250(14) Uani 1 1 d .
O5 O 0.5365(3) 0.3537(3) 0.46421(16) 0.0231(14) Uani 1 1 d .
O6 O 0.3874(3) 0.4168(3) 0.40052(16) 0.0250(13) Uani 1 1 d .
O7 O 0.2992(3) 0.3066(3) 0.34710(17) 0.0287(14) Uani 1 1 d .
O8 O 0.4331(3) 0.2536(2) 0.40185(15) 0.0175(12) Uani 1 1 d .
C1 C 0.5716(5) 0.1236(4) 0.3315(3) 0.027(2) Uani 1 1 d .
C2 C 0.6365(5) 0.1160(5) 0.2972(3) 0.027(2) Uani 1 1 d .
C3 C 0.6710(5) 0.0429(6) 0.2908(3) 0.038(3) Uani 1 1 d .
H3 H 0.7156 0.0371 0.2689 0.046 Uiso 1 1 calc R
C4 C 0.6423(6) -0.0225(5) 0.3153(3) 0.041(3) Uani 1 1 d .
H4 H 0.6660 -0.0718 0.3093 0.050 Uiso 1 1 calc R
C5 C 0.5802(5) -0.0144(5) 0.3478(3) 0.033(2) Uani 1 1 d .
H5 H 0.5619 -0.0583 0.3652 0.039 Uiso 1 1 calc R
C6 C 0.5424(5) 0.0575(5) 0.3562(3) 0.028(2) Uani 1 1 d .
C7 C 0.6685(6) 0.1846(5) 0.2697(3) 0.037(2) Uani 1 1 d .
H7 H 0.6309 0.2290 0.2769 0.045 Uiso 1 1 calc R
C8 C 0.7555(6) 0.2071(5) 0.2859(3) 0.052(3) Uani 1 1 d .
H8A H 0.7938 0.1640 0.2804 0.078 Uiso 1 1 calc R
H8B H 0.7545 0.2196 0.3200 0.078 Uiso 1 1 calc R
H8C H 0.7742 0.2523 0.2679 0.078 Uiso 1 1 calc R
C9 C 0.6637(6) 0.1697(5) 0.2158(3) 0.058(3) Uani 1 1 d .
H9A H 0.6748 0.2179 0.1986 0.087 Uiso 1 1 calc R
H9B H 0.6080 0.1510 0.2076 0.087 Uiso 1 1 calc R
H9C H 0.7052 0.1310 0.2068 0.087 Uiso 1 1 calc R
C10 C 0.4762(5) 0.0597(5) 0.3944(3) 0.033(2) Uani 1 1 d .
H10 H 0.4555 0.1140 0.3963 0.040 Uiso 1 1 calc R
C11 C 0.5086(6) 0.0391(4) 0.4420(3) 0.041(2) Uani 1 1 d .
H11A H 0.5217 -0.0161 0.4429 0.061 Uiso 1 1 calc R
H11B H 0.4665 0.0508 0.4662 0.061 Uiso 1 1 calc R
H11C H 0.5592 0.0690 0.4485 0.061 Uiso 1 1 calc R
C12 C 0.4013(6) 0.0082(5) 0.3814(3) 0.045(3) Uani 1 1 d .
H12A H 0.4195 -0.0456 0.3790 0.068 Uiso 1 1 calc R
H12B H 0.3780 0.0248 0.3508 0.068 Uiso 1 1 calc R
H12C H 0.3586 0.0126 0.4062 0.068 Uiso 1 1 calc R
C13 C 0.4936(5) 0.3450(4) 0.2685(3) 0.030(2) Uani 1 1 d .
H13A H 0.4697 0.3644 0.2383 0.036 Uiso 1 1 calc R
H13B H 0.5214 0.2953 0.2616 0.036 Uiso 1 1 calc R
C14 C 0.6091(5) 0.3747(4) 0.3286(3) 0.028(2) Uani 1 1 d .
H14A H 0.6386 0.3267 0.3196 0.034 Uiso 1 1 calc R
H14B H 0.6517 0.4137 0.3368 0.034 Uiso 1 1 calc R
C15 C 0.5218(5) 0.4821(4) 0.2957(3) 0.037(2) Uani 1 1 d .
H15A H 0.5669 0.5196 0.3021 0.044 Uiso 1 1 calc R
H15B H 0.4917 0.4997 0.2669 0.044 Uiso 1 1 calc R
C16 C 0.5603(6) 0.4032(5) 0.2858(3) 0.033(2) Uani 1 1 d .
C17 C 0.6234(5) 0.4119(5) 0.2443(3) 0.045(3) Uani 1 1 d .
H17A H 0.6496 0.3619 0.2378 0.067 Uiso 1 1 calc R
H17B H 0.6662 0.4495 0.2531 0.067 Uiso 1 1 calc R
H17C H 0.5942 0.4297 0.2157 0.067 Uiso 1 1 calc R
C18 C 0.5861(5) 0.3699(4) 0.5017(3) 0.022(2) Uani 1 1 d .
C19 C 0.5599(5) 0.3477(4) 0.5481(3) 0.025(2) Uani 1 1 d .
C20 C 0.6075(5) 0.3656(4) 0.5875(3) 0.028(2) Uani 1 1 d .
H20 H 0.5880 0.3529 0.6184 0.033 Uiso 1 1 calc R
C21 C 0.6846(5) 0.4023(4) 0.5818(3) 0.027(2) Uani 1 1 d .
H21 H 0.7172 0.4151 0.6089 0.032 Uiso 1 1 calc R
C22 C 0.7125(5) 0.4195(4) 0.5374(3) 0.028(2) Uani 1 1 d .
H22 H 0.7655 0.4433 0.5342 0.034 Uiso 1 1 calc R
C23 C 0.6669(5) 0.4040(4) 0.4964(3) 0.024(2) Uani 1 1 d .
C24 C 0.4814(5) 0.3019(4) 0.5550(3) 0.028(2) Uani 1 1 d .
H24 H 0.4415 0.3175 0.5294 0.034 Uiso 1 1 calc R
C25 C 0.4378(5) 0.3124(5) 0.6024(3) 0.042(3) Uani 1 1 d .
H25A H 0.4725 0.2912 0.6279 0.063 Uiso 1 1 calc R
H25B H 0.3842 0.2854 0.6018 0.063 Uiso 1 1 calc R
H25C H 0.4284 0.3675 0.6081 0.063 Uiso 1 1 calc R
C26 C 0.5001(5) 0.2159(4) 0.5483(3) 0.038(2) Uani 1 1 d .
H26A H 0.5250 0.2077 0.5168 0.057 Uiso 1 1 calc R
H26B H 0.4484 0.1863 0.5507 0.057 Uiso 1 1 calc R
H26C H 0.5391 0.1988 0.5730 0.057 Uiso 1 1 calc R
C27 C 0.7056(5) 0.4218(4) 0.4484(3) 0.027(2) Uani 1 1 d .
H27 H 0.6631 0.4101 0.4234 0.032 Uiso 1 1 calc R
C28 C 0.7299(5) 0.5078(4) 0.4434(3) 0.042(3) Uani 1 1 d .
H28A H 0.6812 0.5402 0.4499 0.063 Uiso 1 1 calc R
H28B H 0.7498 0.5177 0.4110 0.063 Uiso 1 1 calc R
H28C H 0.7742 0.5201 0.4662 0.063 Uiso 1 1 calc R
C29 C 0.7808(5) 0.3711(5) 0.4390(3) 0.043(3) Uani 1 1 d .
H29A H 0.8246 0.3832 0.4621 0.065 Uiso 1 1 calc R
H29B H 0.8014 0.3804 0.4067 0.065 Uiso 1 1 calc R
H29C H 0.7649 0.3167 0.4423 0.065 Uiso 1 1 calc R
C30 C 0.3371(5) 0.3923(4) 0.4393(3) 0.030(2) Uani 1 1 d .
H30A H 0.2896 0.4284 0.4422 0.036 Uiso 1 1 calc R
H30B H 0.3703 0.3966 0.4689 0.036 Uiso 1 1 calc R
C31 C 0.3709(5) 0.2486(4) 0.4375(3) 0.026(2) Uani 1 1 d .
H31A H 0.3986 0.2510 0.4690 0.031 Uiso 1 1 calc R
H31B H 0.3440 0.1974 0.4350 0.031 Uiso 1 1 calc R
C32 C 0.2511(5) 0.3011(4) 0.3904(3) 0.030(2) Uani 1 1 d .
H32A H 0.2231 0.2502 0.3911 0.036 Uiso 1 1 calc R
H32B H 0.2073 0.3412 0.3898 0.036 Uiso 1 1 calc R
C33 C 0.3025(5) 0.3104(4) 0.4364(3) 0.024(2) Uani 1 1 d .
C34 C 0.2446(5) 0.2974(4) 0.4778(3) 0.035(2) Uani 1 1 d .
H34A H 0.2734 0.3099 0.5076 0.052 Uiso 1 1 calc R
H34B H 0.2270 0.2432 0.4784 0.052 Uiso 1 1 calc R
H34C H 0.1956 0.3306 0.4744 0.052 Uiso 1 1 calc R

loop_
_atom_site_aniso_label
_atom_site_aniso_U_11
_atom_site_aniso_U_22
_atom_site_aniso_U_33
_atom_site_aniso_U_23
_atom_site_aniso_U_13
_atom_site_aniso_U_12
Sn1 0.0265(4) 0.0319(4) 0.0248(3) 0.0002(3) -0.0045(3) -0.0018(3)
Sn2 0.0265(4) 0.0336(4) 0.0357(4) 0.0094(3) -0.0059(3) 0.0010(3)
Sn3 0.0280(4) 0.0244(4) 0.0329(4) 0.0002(3) -0.0009(3) -0.0019(3)
Sn4 0.0214(4) 0.0276(4) 0.0226(3) -0.0002(3) -0.0016(3) 0.0014(3)
O1 0.033(4) 0.023(3) 0.028(3) -0.002(3) -0.001(3) 0.005(3)
O2 0.028(4) 0.035(4) 0.037(4) -0.004(3) -0.002(3) -0.001(3)
O3 0.027(4) 0.034(4) 0.028(3) 0.005(3) -0.001(3) -0.006(3)
O4 0.018(4) 0.028(3) 0.029(3) 0.001(3) 0.000(3) 0.005(3)
O5 0.029(4) 0.026(3) 0.014(3) -0.004(2) -0.003(3) -0.003(2)
O6 0.020(4) 0.026(3) 0.029(3) 0.006(3) 0.001(3) -0.004(3)
O7 0.024(4) 0.028(4) 0.034(4) 0.002(3) -0.004(3) 0.000(3)
O8 0.020(3) 0.017(3) 0.016(3) -0.003(2) 0.007(3) -0.002(2)
C1 0.034(6) 0.026(6) 0.019(5) -0.007(4) -0.001(5) 0.005(4)
C2 0.015(6) 0.043(6) 0.022(5) -0.008(4) -0.009(4) -0.010(5)
C3 0.033(7) 0.062(7) 0.020(5) -0.012(5) 0.004(4) 0.015(6)
C4 0.041(7) 0.036(7) 0.046(7) -0.006(5) -0.007(5) 0.009(5)
C5 0.032(7) 0.035(6) 0.031(6) -0.005(4) -0.002(5) 0.012(5)
C6 0.033(6) 0.030(6) 0.021(5) -0.001(4) 0.004(4) 0.002(4)
C7 0.038(7) 0.049(7) 0.025(5) -0.004(5) 0.005(5) -0.004(5)
C8 0.040(8) 0.064(7) 0.052(7) -0.011(5) 0.013(6) -0.012(6)
C9 0.092(10) 0.052(7) 0.029(6) 0.006(5) 0.007(6) -0.020(6)
C10 0.032(6) 0.028(6) 0.039(6) -0.001(4) 0.012(5) 0.000(4)
C11 0.052(7) 0.033(6) 0.037(6) 0.003(5) -0.001(5) 0.006(5)
C12 0.042(7) 0.047(7) 0.047(6) -0.009(5) -0.002(5) 0.000(5)
C13 0.030(6) 0.036(6) 0.025(5) 0.004(4) -0.003(5) -0.004(5)
C14 0.024(6) 0.042(6) 0.018(5) 0.003(4) 0.000(5) 0.002(4)
C15 0.032(7) 0.041(6) 0.037(6) 0.013(5) -0.007(5) -0.007(5)
C16 0.028(6) 0.045(7) 0.027(5) 0.015(4) 0.007(5) -0.005(5)
C17 0.039(7) 0.068(7) 0.029(5) 0.010(5) 0.011(5) -0.013(5)
C18 0.030(6) 0.020(5) 0.017(5) -0.003(4) -0.002(4) 0.005(4)
C19 0.023(6) 0.016(5) 0.037(6) 0.003(4) -0.008(5) 0.004(4)
C20 0.032(6) 0.034(6) 0.017(5) -0.002(4) -0.005(5) 0.012(4)
C21 0.024(6) 0.025(6) 0.030(6) 0.000(4) -0.014(4) 0.003(4)
C22 0.022(6) 0.033(6) 0.029(5) 0.006(4) -0.010(4) -0.005(4)
C23 0.029(6) 0.022(5) 0.020(5) -0.004(4) 0.001(4) 0.010(4)
C24 0.032(7) 0.029(6) 0.024(5) 0.003(4) 0.005(4) 0.002(4)
C25 0.042(7) 0.053(6) 0.030(6) -0.005(4) 0.005(5) -0.015(5)
C26 0.030(6) 0.047(6) 0.037(5) 0.001(4) -0.002(5) -0.011(5)
C27 0.022(6) 0.031(6) 0.028(5) -0.004(4) 0.000(4) 0.006(4)
C28 0.039(7) 0.046(7) 0.041(6) -0.005(5) 0.003(5) -0.006(5)
C29 0.037(7) 0.047(7) 0.046(6) 0.004(5) 0.002(5) 0.003(5)
C30 0.036(7) 0.034(6) 0.021(5) 0.002(4) 0.004(4) 0.008(5)
C31 0.023(6) 0.023(5) 0.031(5) -0.004(4) -0.002(4) -0.002(4)
C32 0.021(6) 0.028(6) 0.041(6) 0.005(4) -0.005(5) -0.002(4)
C33 0.019(6) 0.019(5) 0.033(5) 0.004(4) 0.007(5) -0.004(4)
C34 0.037(7) 0.029(6) 0.038(6) 0.001(4) 0.008(5) -0.004(4)

loop_
_atom_type_symbol
_atom_type_description
_atom_type_scat_dispersion_real
_atom_type_scat_dispersion_imag
_atom_type_scat_source
C C 0.0033 0.0016 'International Tables Vol C Tables 4.2.6.8 and 6.1.1.4'
H H 0.0000 0.0000 'International Tables Vol C Tables 4.2.6.8 and 6.1.1.4'
O O 0.0106 0.0060 'International Tables Vol C Tables 4.2.6.8 and 6.1.1.4'
Sn Sn -0.6537 1.4246 'International Tables Vol C Tables 4.2.6.8 and 6.1.1.4'

loop_
_geom_angle_atom_site_label_1
_geom_angle_atom_site_label_2
_geom_angle_atom_site_label_3
_geom_angle
O2 Sn1 O8 93.64(18)
O2 Sn1 O7 70.02(19)
O8 Sn1 O7 79.62(17)
O2 Sn1 O1 89.08(19)
O8 Sn1 O1 70.91(17)
O7 Sn1 O1 142.62(17)
O6 Sn2 O2 96.08(18)
O6 Sn2 O7 80.26(17)
O2 Sn2 O7 68.83(19)
O6 Sn2 O3 69.49(18)
O2 Sn2 O3 81.06(19)
O7 Sn2 O3 134.42(18)
O6 Sn3 O3 71.10(18)
O6 Sn3 O4 91.06(19)
O3 Sn3 O4 78.78(18)
O6 Sn3 O5 88.26(17)
O3 Sn3 O5 141.74(16)
O4 Sn3 O5 69.50(16)
O4 Sn4 O8 85.07(18)
O4 Sn4 O5 74.47(17)
O8 Sn4 O5 84.61(17)
O4 Sn4 O1 84.24(17)
O8 Sn4 O1 72.50(17)
O5 Sn4 O1 149.98(17)
C1 O1 Sn4 119.6(4)
C1 O1 Sn1 122.1(5)
Sn4 O1 Sn1 100.66(18)
C13 O2 Sn1 125.1(4)
C13 O2 Sn2 123.5(4)
Sn1 O2 Sn2 111.4(2)
C15 O3 Sn3 121.5(5)
C15 O3 Sn2 118.5(4)
Sn3 O3 Sn2 106.6(2)
C14 O4 Sn4 125.2(4)
C14 O4 Sn3 117.2(4)
Sn4 O4 Sn3 114.2(2)
C18 O5 Sn4 122.7(4)
C18 O5 Sn3 117.0(4)
Sn4 O5 Sn3 99.86(17)
C30 O6 Sn3 123.9(4)
C30 O6 Sn2 124.1(5)
Sn3 O6 Sn2 111.8(2)
C32 O7 Sn1 121.5(4)
C32 O7 Sn2 117.0(4)
Sn1 O7 Sn2 108.2(2)
C31 O8 Sn4 127.5(4)
C31 O8 Sn1 116.5(4)
Sn4 O8 Sn1 113.5(2)
O1 C1 C6 121.7(7)
O1 C1 C2 118.4(7)
C6 C1 C2 119.9(7)
C3 C2 C1 117.5(8)
C3 C2 C7 120.9(8)
C1 C2 C7 121.6(8)
C2 C3 C4 122.7(8)
C5 C4 C3 119.1(8)
C4 C5 C6 121.4(8)
C5 C6 C1 119.4(8)
C5 C6 C10 116.4(7)
C1 C6 C10 124.1(7)
C2 C7 C8 111.3(7)
C2 C7 C9 110.8(7)
C8 C7 C9 112.6(7)
C11 C10 C6 112.8(8)
C11 C10 C12 110.4(7)
C6 C10 C12 111.6(7)
O2 C13 C16 115.2(6)
O4 C14 C16 114.7(6)
O3 C15 C16 113.3(6)
C14 C16 C15 110.9(7)
C14 C16 C13 113.2(7)
C15 C16 C13 111.0(7)
C14 C16 C17 106.8(7)
C15 C16 C17 108.4(6)
C13 C16 C17 106.3(7)
O5 C18 C19 118.9(7)
O5 C18 C23 122.6(7)
C19 C18 C23 118.4(7)
C20 C19 C18 120.6(8)
C20 C19 C24 118.7(7)
C18 C19 C24 120.7(7)
C19 C20 C21 120.0(8)
C22 C21 C20 119.7(8)
C21 C22 C23 123.0(8)
C22 C23 C18 118.0(7)
C22 C23 C27 118.8(8)
C18 C23 C27 123.2(7)
C19 C24 C25 116.0(7)
C19 C24 C26 109.4(7)
C25 C24 C26 108.5(6)
C23 C27 C29 111.2(6)
C23 C27 C28 112.3(6)
C29 C27 C28 110.0(7)
O6 C30 C33 116.4(6)
O8 C31 C33 116.6(6)
O7 C32 C33 114.3(6)
C34 C33 C30 108.8(6)
C34 C33 C31 108.8(6)
C30 C33 C31 112.7(7)
C34 C33 C32 107.5(7)
C30 C33 C32 109.7(6)
C31 C33 C32 109.1(6)

loop_
_geom_bond_atom_site_label_1
_geom_bond_atom_site_label_2
_geom_bond_distance
Sn1 O2 2.120(5)
Sn1 O8 2.183(4)
Sn1 O7 2.189(5)
Sn1 O1 2.364(5)
Sn2 O6 2.165(5)
Sn2 O2 2.179(5)
Sn2 O7 2.196(5)
Sn2 O3 2.203(5)
Sn3 O6 2.089(5)
Sn3 O3 2.191(5)
Sn3 O4 2.201(5)
Sn3 O5 2.466(5)
Sn4 O4 2.127(5)
Sn4 O8 2.134(5)
Sn4 O5 2.280(5)
Sn4 O1 2.326(5)
O1 C1 1.368(8)
O2 C13 1.419(8)
O3 C15 1.435(9)
O4 C14 1.435(8)
O5 C18 1.351(8)
O6 C30 1.421(8)
O7 C32 1.443(8)
O8 C31 1.418(8)
C1 C6 1.420(10)
C1 C2 1.424(10)
C2 C3 1.395(10)
C2 C7 1.507(10)
C3 C4 1.404(10)
C4 C5 1.361(10)
C5 C6 1.406(10)
C6 C10 1.510(10)
C7 C8 1.520(10)
C7 C9 1.539(10)
C10 C11 1.478(10)
C10 C12 1.543(10)
C13 C16 1.549(10)
C14 C16 1.518(10)
C15 C16 1.527(10)
C16 C17 1.552(10)
C18 C19 1.421(10)
C18 C23 1.433(10)
C19 C20 1.379(10)
C19 C24 1.504(10)
C20 C21 1.402(10)
C21 C22 1.358(10)
C22 C23 1.391(9)
C23 C27 1.517(10)
C24 C25 1.514(9)
C24 C26 1.531(9)
C27 C29 1.517(10)
C27 C28 1.547(9)
C30 C33 1.526(9)
C31 C33 1.535(10)
C32 C33 1.542(10)
C33 C34 1.507(9)
